data_4066489
loop_
_publ_author_name
'Chu, Jean-Ho'
'Lin, Pi-Shan'
'Wu, Ming-Jung'

_publ_section_title
;
 Palladium(II)-CatalyzedOrthoArylation of 2-Phenoxypyridines with
 Potassium Aryltrifluoroborates via C&#x2212;H Functionalization
;
_journal_issue 18
_journal_name_full Organometallics
_journal_page_first 4058
_journal_paper_doi 10.1021/om100494p
_journal_volume 29
_journal_year 2010
_chemical_formula_moiety 'C22 H15 N1 O2'
_chemical_formula_sum 'C22 H15 N O2'
_chemical_formula_weight 325.35
_chemical_name_systematic
;
 ?
;
_space_group_IT_number 14
_symmetry_cell_setting monoclinic
_symmetry_space_group_name_Hall '-P 2yn'
_symmetry_space_group_name_H-M 'P 1 21/n 1'
_atom_sites_solution_hydrogens geom
_atom_sites_solution_primary direct
_atom_sites_solution_secondary difmap
_audit_creation_method SHELXL-97
_cell_angle_alpha 90.00
_cell_angle_beta 97.2690(10)
_cell_angle_gamma 90.00
_cell_formula_units_Z 4
_cell_length_a 10.1020(3)
_cell_length_b 13.9441(3)
_cell_length_c 12.1262(4)
_cell_measurement_reflns_used 7921
_cell_measurement_temperature 293(2)
_cell_measurement_theta_max 25.028
_cell_measurement_theta_min 2.037
_cell_volume 1694.41(8)
_computing_cell_refinement 'HKL Scalepack (Otwinowski & Minor 1997)'
_computing_data_collection 'Collect (Nonius BV, 1997-2000)'
_computing_data_reduction 'HKL Denzo and Scalepack'
_computing_molecular_graphics 'Ortep-3 for Windows (Farrugia, 1997)'
_computing_publication_material 'WinGX publication routines (Farrugia, 1999)'
_computing_structure_refinement 'SHELXL-97 (Sheldrick, 1997)'
_computing_structure_solution 'SHELXS-86 (Sheldrick, 1986)'
_diffrn_ambient_temperature 293(2)
_diffrn_detector_area_resol_mean 9
_diffrn_measured_fraction_theta_full 0.996
_diffrn_measured_fraction_theta_max 0.996
_diffrn_measurement_device_type KappaCCD
_diffrn_measurement_method 'CCD rotation images, thick slices'
_diffrn_radiation_monochromator graphite
_diffrn_radiation_source 'fine-focus sealed tube'
_diffrn_radiation_type MoK\a
_diffrn_radiation_wavelength 0.71073
_diffrn_reflns_av_R_equivalents 0.0528
_diffrn_reflns_av_sigmaI/netI 0.0400
_diffrn_reflns_limit_h_max 12
_diffrn_reflns_limit_h_min -11
_diffrn_reflns_limit_k_max 16
_diffrn_reflns_limit_k_min -16
_diffrn_reflns_limit_l_max 14
_diffrn_reflns_limit_l_min -14
_diffrn_reflns_number 10774
_diffrn_reflns_theta_full 25.03
_diffrn_reflns_theta_max 25.03
_diffrn_reflns_theta_min 2.24
_exptl_absorpt_coefficient_mu 0.082
_exptl_absorpt_correction_T_max 1.1103
_exptl_absorpt_correction_T_min 0.8695
_exptl_absorpt_correction_type multi-scan
_exptl_absorpt_process_details
;
 ?
;
_exptl_crystal_colour colorless
_exptl_crystal_density_diffrn 1.275
_exptl_crystal_density_method 'not measured'
_exptl_crystal_description prism
_exptl_crystal_F_000 680
_exptl_crystal_size_max 0.47
_exptl_crystal_size_mid 0.38
_exptl_crystal_size_min 0.22
_refine_diff_density_max 0.174
_refine_diff_density_min -0.233
_refine_diff_density_rms 0.058
_refine_ls_extinction_method none
_refine_ls_goodness_of_fit_ref 0.794
_refine_ls_hydrogen_treatment fixed
_refine_ls_matrix_type full
_refine_ls_number_parameters 226
_refine_ls_number_reflns 2987
_refine_ls_number_restraints 0
_refine_ls_restrained_S_all 0.794
_refine_ls_R_factor_all 0.0764
_refine_ls_R_factor_gt 0.0511
_refine_ls_shift/su_max 0.017
_refine_ls_shift/su_mean 0.004
_refine_ls_structure_factor_coef Fsqd
_refine_ls_weighting_details 'calc w=1/[\s^2^(Fo^2^)+(0.2000P)^2^+0.0000P] where P=(Fo^2^+2Fc^2^)/3'
_refine_ls_weighting_scheme calc
_refine_ls_wR_factor_gt 0.1659
_refine_ls_wR_factor_ref 0.2073
_reflns_number_gt 2111
_reflns_number_total 2987
_reflns_threshold_expression >2sigma(I)
_cod_data_source_file om100494p_si_002.cif
_cod_data_source_block 10191
_cod_original_sg_symbol_H-M 'P 21/n'
_cod_database_code 4066489

loop_
_symmetry_equiv_pos_as_xyz
'x, y, z'
'-x+1/2, y+1/2, -z+1/2'
'-x, -y, -z'
'x-1/2, -y-1/2, z-1/2'

loop_
_atom_site_label
_atom_site_type_symbol
_atom_site_fract_x
_atom_site_fract_y
_atom_site_fract_z
_atom_site_U_iso_or_equiv
_atom_site_adp_type
_atom_site_occupancy
_atom_site_symmetry_multiplicity
_atom_site_calc_flag
_atom_site_refinement_flags
O1 O 0.07999(12) 0.26049(10) 0.16471(12) 0.0573(5) Uani 1 1 d .
O2 O -0.0180(3) -0.19174(14) 0.3692(2) 0.1122(8) Uani 1 1 d .
N1 N -0.12521(17) 0.23200(13) 0.06368(15) 0.0623(5) Uani 1 1 d .
C1 C 0.0022(2) 0.21437(14) 0.07985(16) 0.0504(5) Uani 1 1 d .
C2 C 0.0689(3) 0.15271(16) 0.0170(2) 0.0705(7) Uani 1 1 d .
H2 H 0.1605 0.1431 0.0326 0.085 Uiso 1 1 calc R
C3 C -0.0043(3) 0.1066(2) -0.0687(2) 0.0915(9) Uani 1 1 d .
H3 H 0.0365 0.0646 -0.1134 0.110 Uiso 1 1 calc R
C4 C -0.1391(3) 0.1228(2) -0.0885(2) 0.0905(9) Uani 1 1 d .
H4 H -0.1909 0.0924 -0.1471 0.109 Uiso 1 1 calc R
C5 C -0.1956(3) 0.18400(19) -0.0207(2) 0.0798(7) Uani 1 1 d .
H5 H -0.2874 0.1932 -0.0332 0.096 Uiso 1 1 calc R
C6 C 0.01755(18) 0.31618(15) 0.23945(17) 0.0500(5) Uani 1 1 d .
C7 C 0.02973(19) 0.41689(15) 0.22820(17) 0.0529(5) Uani 1 1 d .
C8 C 0.0897(2) 0.46024(17) 0.14164(19) 0.0629(6) Uani 1 1 d .
H8 H 0.1231 0.4221 0.0887 0.076 Uiso 1 1 calc R
C9 C 0.0989(2) 0.55745(18) 0.1351(2) 0.0729(7) Uani 1 1 d .
H9 H 0.1368 0.5851 0.0767 0.088 Uiso 1 1 calc R
C10 C 0.0520(3) 0.61619(18) 0.2152(2) 0.0755(7) Uani 1 1 d .
H10 H 0.0614 0.6824 0.2111 0.091 Uiso 1 1 calc R
C11 C -0.0070(3) 0.57689(17) 0.2989(2) 0.0710(7) Uani 1 1 d .
H11 H -0.0381 0.6168 0.3514 0.085 Uiso 1 1 calc R
C12 C -0.0223(2) 0.47635(15) 0.30782(19) 0.0576(6) Uani 1 1 d .
C13 C -0.0867(2) 0.43278(16) 0.3915(2) 0.0648(6) Uani 1 1 d .
H13 H -0.1228 0.4709 0.4431 0.078 Uiso 1 1 calc R
C14 C -0.0969(2) 0.33546(15) 0.39769(19) 0.0593(6) Uani 1 1 d .
H14 H -0.1403 0.3087 0.4535 0.071 Uiso 1 1 calc R
C15 C -0.04329(18) 0.27380(14) 0.32165(17) 0.0514(5) Uani 1 1 d .
C16 C -0.05697(19) 0.16859(15) 0.33361(16) 0.0517(5) Uani 1 1 d .
C17 C 0.0497(2) 0.10620(15) 0.32633(18) 0.0554(6) Uani 1 1 d .
H17 H 0.1313 0.1307 0.3116 0.066 Uiso 1 1 calc R
C18 C 0.0358(2) 0.00942(15) 0.34063(18) 0.0600(6) Uani 1 1 d .
H18 H 0.1083 -0.0309 0.3365 0.072 Uiso 1 1 calc R
C19 C -0.0859(2) -0.02913(15) 0.36129(17) 0.0591(6) Uani 1 1 d .
C20 C -0.1032(3) -0.13271(19) 0.3739(2) 0.0826(8) Uani 1 1 d .
H20 H -0.1870 -0.1543 0.3866 0.099 Uiso 1 1 calc R
C21 C -0.1917(2) 0.03246(16) 0.3690(2) 0.0648(6) Uani 1 1 d .
H21 H -0.2733 0.0078 0.3833 0.078 Uiso 1 1 calc R
C22 C -0.1775(2) 0.13005(15) 0.35575(19) 0.0622(6) Uani 1 1 d .
H22 H -0.2495 0.1704 0.3617 0.075 Uiso 1 1 calc R

loop_
_atom_site_aniso_label
_atom_site_aniso_U_11
_atom_site_aniso_U_22
_atom_site_aniso_U_33
_atom_site_aniso_U_23
_atom_site_aniso_U_13
_atom_site_aniso_U_12
O1 0.0474(8) 0.0612(9) 0.0638(10) -0.0148(7) 0.0097(7) -0.0020(6)
O2 0.161(2) 0.0565(12) 0.1229(19) 0.0021(11) 0.0329(16) 0.0081(13)
N1 0.0594(11) 0.0655(12) 0.0595(12) -0.0095(9) -0.0020(9) 0.0050(8)
C1 0.0578(12) 0.0479(11) 0.0465(11) -0.0028(9) 0.0106(9) -0.0038(9)
C2 0.0719(15) 0.0740(16) 0.0685(15) -0.0128(12) 0.0209(12) 0.0057(12)
C3 0.110(2) 0.097(2) 0.0695(18) -0.0318(15) 0.0203(16) 0.0053(17)
C4 0.107(2) 0.094(2) 0.0653(17) -0.0263(15) -0.0090(16) -0.0027(17)
C5 0.0718(15) 0.0924(18) 0.0701(16) -0.0103(14) -0.0106(12) 0.0040(13)
C6 0.0443(10) 0.0525(12) 0.0521(12) -0.0111(9) 0.0019(9) -0.0017(8)
C7 0.0466(11) 0.0534(12) 0.0557(13) -0.0039(10) -0.0056(9) -0.0043(9)
C8 0.0605(13) 0.0651(14) 0.0619(14) -0.0035(11) 0.0027(11) -0.0082(10)
C9 0.0711(15) 0.0686(16) 0.0770(17) 0.0052(13) 0.0008(13) -0.0126(12)
C10 0.0808(17) 0.0536(14) 0.0870(19) 0.0023(13) -0.0095(14) -0.0069(12)
C11 0.0773(16) 0.0548(14) 0.0772(17) -0.0082(12) -0.0055(13) -0.0016(11)
C12 0.0602(12) 0.0517(12) 0.0577(13) -0.0068(10) -0.0047(10) 0.0005(10)
C13 0.0712(15) 0.0614(14) 0.0616(14) -0.0148(11) 0.0071(11) 0.0050(11)
C14 0.0628(13) 0.0581(13) 0.0583(13) -0.0069(10) 0.0128(10) -0.0022(10)
C15 0.0459(10) 0.0516(12) 0.0558(12) -0.0064(9) 0.0034(9) -0.0014(9)
C16 0.0499(11) 0.0548(12) 0.0496(12) -0.0064(9) 0.0035(9) -0.0039(9)
C17 0.0528(12) 0.0539(13) 0.0594(13) -0.0058(9) 0.0068(10) -0.0031(9)
C18 0.0720(14) 0.0546(13) 0.0533(13) -0.0055(10) 0.0079(11) 0.0060(11)
C19 0.0762(15) 0.0544(13) 0.0456(12) -0.0035(9) 0.0036(10) -0.0105(11)
C20 0.117(2) 0.0613(16) 0.0702(17) 0.0035(13) 0.0128(16) -0.0169(15)
C21 0.0596(13) 0.0678(15) 0.0662(14) 0.0006(11) 0.0054(11) -0.0157(11)
C22 0.0502(12) 0.0639(14) 0.0719(15) -0.0030(11) 0.0056(10) -0.0028(10)

loop_
_atom_type_symbol
_atom_type_description
_atom_type_scat_dispersion_real
_atom_type_scat_dispersion_imag
_atom_type_scat_source
C C 0.0033 0.0016 'International Tables Vol C Tables 4.2.6.8 and 6.1.1.4'
H H 0.0000 0.0000 'International Tables Vol C Tables 4.2.6.8 and 6.1.1.4'
N N 0.0061 0.0033 'International Tables Vol C Tables 4.2.6.8 and 6.1.1.4'
O O 0.0106 0.0060 'International Tables Vol C Tables 4.2.6.8 and 6.1.1.4'

loop_
_geom_angle_atom_site_label_1
_geom_angle_atom_site_label_2
_geom_angle_atom_site_label_3
_geom_angle
C1 O1 C6 118.84(14)
C1 N1 C5 115.9(2)
N1 C1 O1 119.06(18)
N1 C1 C2 125.3(2)
O1 C1 C2 115.66(19)
C1 C2 C3 117.4(2)
C1 C2 H2 121.3
C3 C2 H2 121.3
C4 C3 C2 119.3(2)
C4 C3 H3 120.4
C2 C3 H3 120.4
C3 C4 C5 118.7(2)
C3 C4 H4 120.6
C5 C4 H4 120.6
N1 C5 C4 123.3(2)
N1 C5 H5 118.3
C4 C5 H5 118.3
C15 C6 O1 120.76(19)
C15 C6 C7 123.36(18)
O1 C6 C7 115.76(18)
C8 C7 C12 119.0(2)
C8 C7 C6 123.1(2)
C12 C7 C6 117.89(19)
C7 C8 C9 120.5(2)
C7 C8 H8 119.7
C9 C8 H8 119.7
C10 C9 C8 120.7(2)
C10 C9 H9 119.6
C8 C9 H9 119.6
C11 C10 C9 120.2(2)
C11 C10 H10 119.9
C9 C10 H10 119.9
C10 C11 C12 121.3(2)
C10 C11 H11 119.3
C12 C11 H11 119.3
C13 C12 C7 118.7(2)
C13 C12 C11 123.1(2)
C7 C12 C11 118.1(2)
C14 C13 C12 120.9(2)
C14 C13 H13 119.6
C12 C13 H13 119.6
C13 C14 C15 122.0(2)
C13 C14 H14 119.0
C15 C14 H14 119.0
C6 C15 C14 117.09(19)
C6 C15 C16 123.66(18)
C14 C15 C16 119.25(19)
C22 C16 C17 118.3(2)
C22 C16 C15 119.80(18)
C17 C16 C15 121.88(18)
C18 C17 C16 120.9(2)
C18 C17 H17 119.6
C16 C17 H17 119.6
C17 C18 C19 120.7(2)
C17 C18 H18 119.7
C19 C18 H18 119.7
C21 C19 C18 118.64(19)
C21 C19 C20 120.1(2)
C18 C19 C20 121.2(2)
O2 C20 C19 125.2(3)
O2 C20 H20 117.4
C19 C20 H20 117.4
C19 C21 C22 120.8(2)
C19 C21 H21 119.6
C22 C21 H21 119.6
C16 C22 C21 120.7(2)
C16 C22 H22 119.6
C21 C22 H22 119.6

loop_
_geom_bond_atom_site_label_1
_geom_bond_atom_site_label_2
_geom_bond_distance
O1 C1 1.373(2)
O1 C6 1.402(2)
O2 C20 1.197(3)
N1 C1 1.301(3)
N1 C5 1.347(3)
C1 C2 1.380(3)
C2 C3 1.358(4)
C2 H2 0.9300
C3 C4 1.371(4)
C3 H3 0.9300
C4 C5 1.360(4)
C4 H4 0.9300
C5 H5 0.9300
C6 C15 1.369(3)
C6 C7 1.418(3)
C7 C8 1.412(3)
C7 C12 1.423(3)
C8 C9 1.362(3)
C8 H8 0.9300
C9 C10 1.398(4)
C9 H9 0.9300
C10 C11 1.356(4)
C10 H10 0.9300
C11 C12 1.416(3)
C11 H11 0.9300
C12 C13 1.410(3)
C13 C14 1.364(3)
C13 H13 0.9300
C14 C15 1.417(3)
C14 H14 0.9300
C15 C16 1.482(3)
C16 C22 1.388(3)
C16 C17 1.397(3)
C17 C18 1.370(3)
C17 H17 0.9300
C18 C19 1.393(3)
C18 H18 0.9300
C19 C21 1.383(3)
C19 C20 1.465(3)
C20 H20 0.9300
C21 C22 1.380(3)
C21 H21 0.9300
C22 H22 0.9300

loop_
_cod_related_entry_id
_cod_related_entry_database
_cod_related_entry_code
1 ChemSpider 30659681
